data_2107209
loop_
_publ_author_name
'Verdier, P.'
'l'Haridon, P.'
'Laurent, Y.'
'Maunaye, M.'

_publ_section_title
;
 Etude structurale de Ca5 Ga2 As6
;
_journal_name_full 'Acta Crystallographica B (24,1968-38,1982)'
_journal_page_first 726
_journal_page_last 728
_journal_volume 32
_journal_year 1976
_chemical_formula_sum 'As6 Ca5 Ga2'
_chemical_name_systematic 'Ca5 ((As2) (Ga As2)2)'
_space_group_IT_number 55
_symmetry_space_group_name_Hall '-P 2 2ab'
_symmetry_space_group_name_H-M 'P b a m'
_cell_angle_alpha 90
_cell_angle_beta 90
_cell_angle_gamma 90
_cell_formula_units_Z 2
_cell_length_a 13.224
_cell_length_b 11.357
_cell_length_c 4.138
_cell_volume 621.465
_citation_journal_id_ASTM ACBCAR
_cod_data_source_file Verdier_ACBCAR_1976_1609.cif
_cod_data_source_block As6Ca5Ga2
_cod_original_cell_volume 621.4654
_cod_database_code 2107209

loop_
_symmetry_equiv_pos_as_xyz
x,y,z
-x,-y,z
x+1/2,-y+1/2,-z
-x+1/2,y+1/2,-z
-x,-y,-z
x,y,-z
-x-1/2,y-1/2,z
x-1/2,-y-1/2,z

loop_
_atom_site_label
_atom_site_type_symbol
_atom_site_fract_x
_atom_site_fract_y
_atom_site_fract_z
_atom_site_occupancy
_atom_site_U_iso_or_equiv
Ca2 Ca+2 0.2515 0.4107 0.5 1 0.0
Ca1 Ca+2 0.4865 0.6755 0.5 1 0.0
As3 As-1 0.4073 0.4811 0 1 0.0
Ga1 Ga 0.2868 0.6725 0 1 0.0
As2 As-2 0.1814 0.6609 0.5 1 0.0
As1 As-2 0.4023 0.8441 0 1 0.0
Ca3 Ca+2 0 0.5 0.5 1 0.0
